data_4114065
loop_
_publ_author_name
'Francesca Corbellini'
'Luigi Di Costanzo'
'Mercedes Crego-Calama'
'Silvano Geremia'
'David N. Reinhoudt'

_publ_section_title
;
 Guest Encapsulation in a Water-Soluble Molecular Capsule Based on Ionic
 Interactions
;
_journal_name_full 'Journal of the American Chemical Society'
_journal_page_first 9946
_journal_page_last 9947
_journal_paper_doi 10.1021/ja034535e
_journal_volume 125
_journal_year 2003
_chemical_formula_sum 'C104 H144 N8 O33.5 S4'
_chemical_formula_weight 1986.3
_chemical_name_common 'non-covalent capsule   '
_chemical_name_systematic
;
 ?
;
_space_group_IT_number 14
_symmetry_cell_setting monoclinic
_symmetry_space_group_name_Hall '-P 2ybc'
_symmetry_space_group_name_H-M 'P 1 21/c 1'
_atom_sites_solution_hydrogens geom
_atom_sites_solution_primary direct
_atom_sites_solution_secondary difmap
_audit_creation_date 2003-01-24T18:35:26-00:00
_audit_creation_method 'WinGX routine CIF_UPDATE'
_cell_angle_alpha 90.00
_cell_angle_beta 114.1
_cell_angle_gamma 90.00
_cell_formula_units_Z 4
_cell_length_a 23.594
_cell_length_b 21.648
_cell_length_c 23.914
_cell_measurement_temperature 100
_cell_volume 11149.707
_computing_structure_refinement 'SHELXL-97 (Sheldrick, 1997)'
_computing_structure_solution SHELXS-97
_diffrn_ambient_temperature 100
_diffrn_measured_fraction_theta_full 0.916
_diffrn_measured_fraction_theta_max 0.916
_diffrn_measurement_device_type 'MARCCD DETECTOR'
_diffrn_measurement_method 'oscillation around phi'
_diffrn_radiation_source 'Elettra Synchrotron, Trieste'
_diffrn_radiation_type Synchrotron
_diffrn_radiation_wavelength 1.0000
_diffrn_reflns_av_R_equivalents 0.0000
_diffrn_reflns_av_sigmaI/netI 0.0729
_diffrn_reflns_limit_h_max 22
_diffrn_reflns_limit_h_min -24
_diffrn_reflns_limit_k_max 22
_diffrn_reflns_limit_k_min 0
_diffrn_reflns_limit_l_max 22
_diffrn_reflns_limit_l_min 0
_diffrn_reflns_number 12473
_diffrn_reflns_theta_full 31.77
_diffrn_reflns_theta_max 31.77
_diffrn_reflns_theta_min 2.58
_exptl_absorpt_coefficient_mu 1.468
_exptl_crystal_colour colourless
_exptl_crystal_density_diffrn 1.294
_exptl_crystal_description 'rod shaped'
_exptl_crystal_F_000 4624
_exptl_crystal_size_max 0.4
_exptl_crystal_size_mid 0.4
_exptl_crystal_size_min 0.3
_refine_diff_density_max 0.974
_refine_diff_density_min -0.684
_refine_diff_density_rms 0.174
_refine_ls_extinction_coef 0.032(3)
_refine_ls_extinction_expression Fc^*^=kFc[1+0.001xFc^2^\l^3^/sin(2\q)]^-1/4^
_refine_ls_extinction_method SHELXL
_refine_ls_goodness_of_fit_ref 2.008
_refine_ls_hydrogen_treatment mixed
_refine_ls_matrix_type full
_refine_ls_number_parameters 1446
_refine_ls_number_reflns 12473
_refine_ls_number_restraints 141
_refine_ls_restrained_S_all 2.007
_refine_ls_R_factor_all 0.1740
_refine_ls_R_factor_gt 0.1604
_refine_ls_shift/su_max 1.791
_refine_ls_shift/su_mean 0.051
_refine_ls_structure_factor_coef Fsqd
_refine_ls_weighting_details 'calc w=1/[\s^2^(Fo^2^)+(0.2000P)^2^+0.0000P] where P=(Fo^2^+2Fc^2^)/3'
_refine_ls_weighting_scheme calc
_refine_ls_wR_factor_gt 0.4451
_refine_ls_wR_factor_ref 0.4557
_reflns_number_gt 9920
_reflns_number_total 12473
_reflns_threshold_expression >2sigma(I)
_cod_data_source_file ja034535esi20030716_101834.cif
_cod_data_source_block last
_cod_original_cell_volume 11141
_cod_original_formula_sum 'C104 H144 N8 O33.50 S4'
_cod_database_code 4114065

loop_
_symmetry_equiv_pos_as_xyz
'x, y, z'
'-x, y+1/2, -z+1/2'
'-x, -y, -z'
'x, -y-1/2, z-1/2'

loop_
_atom_site_label
_atom_site_type_symbol
_atom_site_fract_x
_atom_site_fract_y
_atom_site_fract_z
_atom_site_U_iso_or_equiv
_atom_site_adp_type
_atom_site_occupancy
_atom_site_symmetry_multiplicity
_atom_site_calc_flag
_atom_site_refinement_flags
_atom_site_disorder_assembly
_atom_site_disorder_group
O11_101 O 0.7840(3) -0.0320(3) 0.8531(3) 0.064(2) Uani 1 1 d D . .
O12_101 O 0.8663(4) -0.1346(3) 0.8605(4) 0.086(3) Uani 1 1 d D . .
N11_101 N 0.5647(4) -0.0981(4) 0.5962(4) 0.059(2) Uani 1 1 d . . .
H11A_101 H 0.5386 -0.1133 0.5622 0.071 Uiso 1 1 calc R . .
H11B_101 H 0.5644 -0.0592 0.6034 0.071 Uiso 1 1 calc R . .
N12_101 N 0.6083(4) -0.1945(3) 0.6293(4) 0.057(2) Uani 1 1 d . . .
H12_101 H 0.6380 -0.2142 0.6575 0.069 Uiso 1 1 calc R . .
C1_101 C 0.6517(5) -0.1080(4) 0.6941(5) 0.057(3) Uani 1 1 d D . .
C2_101 C 0.6679(5) -0.1374(4) 0.7504(4) 0.056(3) Uani 1 1 d D . .
H2_101 H 0.6485 -0.1742 0.7524 0.068 Uiso 1 1 calc R . .
C3_101 C 0.7127(5) -0.1124(4) 0.8032(4) 0.053(2) Uani 1 1 d D . .
C4_101 C 0.7417(4) -0.0575(4) 0.8003(4) 0.052(2) Uani 1 1 d D . .
C5_101 C 0.7233(4) -0.0246(4) 0.7454(4) 0.051(2) Uani 1 1 d D . .
C6_101 C 0.6793(5) -0.0510(4) 0.6925(5) 0.056(3) Uani 1 1 d D . .
H6_101 H 0.6680 -0.0304 0.6554 0.068 Uiso 1 1 calc R . .
C7_101 C 0.8471(5) -0.0283(5) 0.8589(6) 0.072(3) Uani 1 1 d D . .
H7A_101 H 0.8650 0.0109 0.8774 0.087 Uiso 1 1 calc R . .
H7B_101 H 0.8475 -0.0302 0.8185 0.087 Uiso 1 1 calc R . .
C8_101 C 0.8855(6) -0.0805(4) 0.8977(6) 0.077(3) Uani 1 1 d D . .
H8A_101 H 0.9294 -0.0728 0.9095 0.092 Uiso 1 1 calc R . .
H8B_101 H 0.8782 -0.0852 0.9346 0.092 Uiso 1 1 calc R . .
C9_101 C 0.8946(8) -0.1889(6) 0.8922(8) 0.109(5) Uani 1 1 d D . .
H9A_101 H 0.8839 -0.1955 0.9269 0.130 Uiso 1 1 calc R . .
H9B_101 H 0.9394 -0.1862 0.9071 0.130 Uiso 1 1 calc R . .
C10_101 C 0.8698(8) -0.2411(6) 0.8465(9) 0.115(6) Uani 1 1 d D . .
H10A_101 H 0.8753 -0.2796 0.8680 0.173 Uiso 1 1 calc R . .
H10B_101 H 0.8920 -0.2422 0.8206 0.173 Uiso 1 1 calc R . .
H10C_101 H 0.8264 -0.2345 0.8218 0.173 Uiso 1 1 calc R . .
C11_101 C 0.6058(5) -0.1351(4) 0.6379(5) 0.056(3) Uani 1 1 d . . .
C12_101 C 0.5665(5) -0.2318(5) 0.5772(5) 0.063(3) Uani 1 1 d . . .
H12A_101 H 0.5460 -0.2052 0.5420 0.075 Uiso 1 1 calc R . .
H12B_101 H 0.5349 -0.2507 0.5877 0.075 Uiso 1 1 calc R . .
C13_101 C 0.6015(6) -0.2810(5) 0.5612(6) 0.076(3) Uani 1 1 d . . .
H13A_101 H 0.6213 -0.3080 0.5962 0.092 Uiso 1 1 calc R . .
H13B_101 H 0.6340 -0.2620 0.5519 0.092 Uiso 1 1 calc R . .
C14_101 C 0.5598(7) -0.3191(6) 0.5066(6) 0.089(4) Uani 1 1 d . . .
H14A_101 H 0.5833 -0.3524 0.5000 0.133 Uiso 1 1 calc R . .
H14B_101 H 0.5437 -0.2934 0.4707 0.133 Uiso 1 1 calc R . .
H14C_101 H 0.5260 -0.3357 0.5144 0.133 Uiso 1 1 calc R . .
C15_101 C 0.7271(5) -0.1425(4) 0.8661(5) 0.056(3) Uani 1 1 d . . .
H15A_101 H 0.7132 -0.1851 0.8604 0.067 Uiso 1 1 calc R . .
H15B_101 H 0.7716 -0.1421 0.8905 0.067 Uiso 1 1 calc R . .
O21_101 O 0.7904(3) -0.0859(3) 0.9862(3) 0.0603(19) Uani 1 1 d D . .
O22_101 O 0.8551(9) -0.0967(8) 1.1133(8) 0.189(8) Uani 1 1 d D . .
N21_101 N 0.4983(4) -0.1094(4) 0.8412(5) 0.064(2) Uani 1 1 d . . .
H21A_101 H 0.4584 -0.1078 0.8234 0.077 Uiso 1 1 calc R . .
H21B_101 H 0.5172 -0.1438 0.8431 0.077 Uiso 1 1 calc R . .
N22_101 N 0.5016(4) -0.0058(4) 0.8628(4) 0.065(2) Uani 1 1 d . . .
H22_101 H 0.5239 0.0271 0.8723 0.079 Uiso 1 1 calc R . .
C21_101 C 0.5990(5) -0.0622(4) 0.8941(5) 0.060(3) Uani 1 1 d D . .
C22_101 C 0.6324(4) -0.0283(4) 0.9481(5) 0.059(3) Uani 1 1 d D . .
H22A_101 H 0.6115 -0.0009 0.9629 0.071 Uiso 1 1 calc R . .
C23_101 C 0.6967(5) -0.0356(4) 0.9795(5) 0.058(3) Uani 1 1 d D . .
C24_101 C 0.7262(4) -0.0770(4) 0.9550(4) 0.055(3) Uani 1 1 d D . .
C25_101 C 0.6945(5) -0.1070(4) 0.8987(4) 0.054(3) Uani 1 1 d D . .
C26_101 C 0.6306(4) -0.1007(4) 0.8712(4) 0.052(3) Uani 1 1 d D . .
H26_101 H 0.6083 -0.1235 0.8360 0.062 Uiso 1 1 calc R . .
C27_101 C 0.8048(6) -0.1441(5) 1.0167(6) 0.070(3) Uani 1 1 d D . .
H27A_101 H 0.8455 -0.1575 1.0205 0.085 Uiso 1 1 calc R . .
H27B_101 H 0.7747 -0.1746 0.9924 0.085 Uiso 1 1 calc R . .
C28_101 C 0.8045(9) -0.1406(8) 1.0797(8) 0.143(8) Uani 1 1 d D . .
H28A_101 H 0.7650 -0.1253 1.0774 0.171 Uiso 1 1 calc R . .
H28B_101 H 0.8126 -0.1808 1.0993 0.171 Uiso 1 1 calc R . .
C29_101 C 0.8578(17) -0.0828(15) 1.1736(12) 0.244(19) Uani 1 1 d D . .
H29A_101 H 0.8772 -0.1164 1.2019 0.293 Uiso 1 1 calc R . .
H29B_101 H 0.8165 -0.0760 1.1718 0.293 Uiso 1 1 calc R . .
C30_101 C 0.8965(15) -0.0245(17) 1.1931(19) 0.28(3) Uani 1 1 d D . .
H30A_101 H 0.9163 -0.0227 1.2370 0.415 Uiso 1 1 calc R . .
H30B_101 H 0.8702 0.0109 1.1778 0.415 Uiso 1 1 calc R . .
H30C_101 H 0.9276 -0.0248 1.1769 0.415 Uiso 1 1 calc R . .
C31_101 C 0.5300(5) -0.0597(4) 0.8652(5) 0.061(3) Uani 1 1 d . . .
C32_101 C 0.4356(6) 0.0005(5) 0.8450(6) 0.074(3) Uani 1 1 d . . .
H32A_101 H 0.4139 -0.0347 0.8205 0.088 Uiso 1 1 calc R . .
H32B_101 H 0.4205 0.0376 0.8207 0.088 Uiso 1 1 calc R . .
C33_101 C 0.4228(9) 0.0044(13) 0.9063(12) 0.173(12) Uani 1 1 d . . .
H33A_101 H 0.4403 0.0426 0.9275 0.207 Uiso 1 1 calc R . .
H33B_101 H 0.3784 0.0056 0.8947 0.207 Uiso 1 1 calc R . .
C34_101 C 0.4501(12) -0.0490(11) 0.9495(11) 0.158(9) Uani 1 1 d . . .
H34A_101 H 0.4428 -0.0430 0.9858 0.238 Uiso 1 1 calc R . .
H34B_101 H 0.4939 -0.0512 0.9604 0.238 Uiso 1 1 calc R . .
H34C_101 H 0.4308 -0.0868 0.9299 0.238 Uiso 1 1 calc R . .
C35_101 C 0.7320(5) 0.0021(4) 1.0371(5) 0.057(3) Uani 1 1 d . . .
H35A_101 H 0.7169 -0.0082 1.0681 0.068 Uiso 1 1 calc R . .
H35B_101 H 0.7758 -0.0082 1.0531 0.068 Uiso 1 1 calc R . .
O31_101 O 0.7835(3) 0.0655(3) 0.9632(4) 0.065(2) Uani 1 1 d D . .
O32_101 O 0.8855(6) 0.1483(5) 1.0367(6) 0.117(4) Uani 1 1 d D . .
N31_101 N 0.6021(4) 0.2526(4) 1.0150(4) 0.058(2) Uani 1 1 d . . .
H31A_101 H 0.5809 0.2759 1.0285 0.069 Uiso 1 1 calc R . .
H31B_101 H 0.6010 0.2587 0.9791 0.069 Uiso 1 1 calc R . .
N32_101 N 0.6395(4) 0.1959(4) 1.1051(5) 0.062(2) Uani 1 1 d . . .
H32_101 H 0.6602 0.1638 1.1235 0.075 Uiso 1 1 calc R . .
C41_101 C 0.6725(5) 0.1674(4) 1.0255(5) 0.056(3) Uani 1 1 d D . .
C42_101 C 0.6955(5) 0.1932(4) 0.9862(5) 0.056(3) Uani 1 1 d D . .
H42_101 H 0.6861 0.2342 0.9741 0.067 Uiso 1 1 calc R . .
C43_101 C 0.7326(5) 0.1594(4) 0.9641(5) 0.056(3) Uani 1 1 d D . .
C44_101 C 0.7476(5) 0.0993(4) 0.9861(5) 0.055(3) Uani 1 1 d D . .
C45_101 C 0.7237(5) 0.0709(4) 1.0235(5) 0.061(3) Uani 1 1 d D . .
C46_101 C 0.6863(5) 0.1065(4) 1.0440(5) 0.057(3) Uani 1 1 d D . .
H46_101 H 0.6707 0.0891 1.0703 0.068 Uiso 1 1 calc R . .
C47_101 C 0.8448(5) 0.0491(6) 1.0038(7) 0.085(4) Uani 1 1 d D . .
H47A_101 H 0.8549 0.0096 0.9910 0.102 Uiso 1 1 calc R . .
H47B_101 H 0.8459 0.0437 1.0445 0.102 Uiso 1 1 calc R . .
C48_101 C 0.8936(8) 0.0946(6) 1.0075(8) 0.108(5) Uani 1 1 d D . .
H48A_101 H 0.9345 0.0772 1.0306 0.130 Uiso 1 1 calc R . .
H48B_101 H 0.8901 0.1046 0.9666 0.130 Uiso 1 1 calc R . .
C49_101 C 0.905(2) 0.142(2) 1.1006(9) 0.44(6) Uani 1 1 d D . .
H49A_101 H 0.9476 0.1270 1.1171 0.526 Uiso 1 1 calc R . .
H49B_101 H 0.8800 0.1102 1.1076 0.526 Uiso 1 1 calc R . .
C50_101 C 0.903(5) 0.1988(18) 1.138(2) 0.92(15) Uani 1 1 d D . .
H50A_101 H 0.8611 0.2086 1.1302 1.373 Uiso 1 1 calc R . .
H50B_101 H 0.9223 0.2333 1.1274 1.373 Uiso 1 1 calc R . .
H50C_101 H 0.9257 0.1899 1.1812 1.373 Uiso 1 1 calc R . .
C51_101 C 0.6361(5) 0.2075(4) 1.0494(5) 0.053(3) Uani 1 1 d . . .
C52_101 C 0.6115(5) 0.2324(5) 1.1377(5) 0.061(3) Uani 1 1 d . . .
H52A_101 H 0.5905 0.2054 1.1555 0.073 Uiso 1 1 calc R . .
H52B_101 H 0.5809 0.2601 1.1094 0.073 Uiso 1 1 calc R . .
C53_101 C 0.6605(6) 0.2693(5) 1.1875(6) 0.072(3) Uani 1 1 d . . .
H53A_101 H 0.6908 0.2414 1.2160 0.086 Uiso 1 1 calc R . .
H53B_101 H 0.6413 0.2925 1.2099 0.086 Uiso 1 1 calc R . .
C54_101 C 0.6927(6) 0.3133(6) 1.1611(6) 0.078(3) Uani 1 1 d . . .
H54A_101 H 0.7271 0.3324 1.1939 0.117 Uiso 1 1 calc R . .
H54B_101 H 0.6640 0.3446 1.1376 0.117 Uiso 1 1 calc R . .
H54C_101 H 0.7076 0.2910 1.1352 0.117 Uiso 1 1 calc R . .
C55_101 C 0.7527(5) 0.1841(4) 0.9168(5) 0.056(3) Uani 1 1 d . . .
H55A_101 H 0.7967 0.1768 0.9293 0.067 Uiso 1 1 calc R . .
H55B_101 H 0.7454 0.2283 0.9123 0.067 Uiso 1 1 calc R . .
O41_101 O 0.8092(3) 0.1175(3) 0.8491(3) 0.0582(18) Uani 1 1 d D . .
O42_101 O 0.9340(4) 0.1176(4) 0.8735(5) 0.103(3) Uani 1 1 d D . .
N41_101 N 0.5210(4) 0.1725(4) 0.7567(4) 0.059(2) Uani 1 1 d . . .
H41A_101 H 0.4811 0.1750 0.7424 0.071 Uiso 1 1 calc R . .
H41B_101 H 0.5434 0.2045 0.7725 0.071 Uiso 1 1 calc R . .
N42_101 N 0.5134(4) 0.0697(3) 0.7299(4) 0.052(2) Uani 1 1 d . . .
H42A_101 H 0.5319 0.0351 0.7313 0.063 Uiso 1 1 calc R . .
C61_101 C 0.6163(4) 0.1163(4) 0.7791(4) 0.050(2) Uani 1 1 d D . .
C62_101 C 0.6471(4) 0.0816(4) 0.7512(4) 0.050(3) Uani 1 1 d D . .
H62_101 H 0.6243 0.0579 0.7168 0.060 Uiso 1 1 calc R . .
C63_101 C 0.7111(4) 0.0820(4) 0.7739(4) 0.049(2) Uani 1 1 d D . .
C64_101 C 0.7448(4) 0.1176(4) 0.8255(4) 0.051(3) Uani 1 1 d D . .
C65_101 C 0.7155(4) 0.1515(4) 0.8556(5) 0.052(2) Uani 1 1 d D . .
C66_101 C 0.6512(4) 0.1512(4) 0.8321(4) 0.053(2) Uani 1 1 d D . .
H66_101 H 0.6309 0.1742 0.8512 0.063 Uiso 1 1 calc R . .
C67_101 C 0.8347(5) 0.1640(6) 0.8238(6) 0.081(4) Uani 1 1 d D . .
H67A_101 H 0.8117 0.2022 0.8190 0.097 Uiso 1 1 calc R . .
H67B_101 H 0.8315 0.1512 0.7838 0.097 Uiso 1 1 calc R . .
C68_101 C 0.9022(6) 0.1741(7) 0.8664(9) 0.109(5) Uani 1 1 d D . .
H68A_101 H 0.9204 0.2049 0.8494 0.131 Uiso 1 1 calc R . .
H68B_101 H 0.9053 0.1887 0.9059 0.131 Uiso 1 1 calc R . .
C69_101 C 0.9980(7) 0.1214(9) 0.9131(12) 0.148(8) Uani 1 1 d D . .
H69A_101 H 1.0027 0.1402 0.9516 0.177 Uiso 1 1 calc R . .
H69B_101 H 1.0193 0.1471 0.8946 0.177 Uiso 1 1 calc R . .
C70_101 C 1.0258(9) 0.0586(9) 0.9246(10) 0.135(7) Uani 1 1 d D . .
H70A_101 H 1.0701 0.0618 0.9389 0.203 Uiso 1 1 calc R . .
H70B_101 H 1.0095 0.0351 0.8872 0.203 Uiso 1 1 calc R . .
H70C_101 H 1.0158 0.0382 0.9550 0.203 Uiso 1 1 calc R . .
C71_101 C 0.5477(5) 0.1194(4) 0.7543(5) 0.053(3) Uani 1 1 d . . .
C72_101 C 0.4460(5) 0.0713(4) 0.7009(5) 0.054(3) Uani 1 1 d . . .
H72A_101 H 0.4328 0.1008 0.6675 0.065 Uiso 1 1 calc R . .
H72B_101 H 0.4304 0.0851 0.7305 0.065 Uiso 1 1 calc R . .
C73_101 C 0.4183(5) 0.0072(4) 0.6760(5) 0.060(3) Uani 1 1 d . . .
H73A_101 H 0.4315 -0.0055 0.6443 0.072 Uiso 1 1 calc R . .
H73B_101 H 0.4335 -0.0230 0.7088 0.072 Uiso 1 1 calc R . .
C74_101 C 0.3481(5) 0.0094(4) 0.6499(6) 0.063(3) Uani 1 1 d . . .
H74A_101 H 0.3316 -0.0303 0.6333 0.094 Uiso 1 1 calc R . .
H74B_101 H 0.3332 0.0400 0.6180 0.094 Uiso 1 1 calc R . .
H74C_101 H 0.3350 0.0200 0.6818 0.094 Uiso 1 1 calc R . .
C75_101 C 0.7431(5) 0.0417(4) 0.7445(5) 0.060(3) Uani 1 1 d . . .
H75A_101 H 0.7877 0.0453 0.7666 0.072 Uiso 1 1 calc R . .
H75B_101 H 0.7320 0.0549 0.7025 0.072 Uiso 1 1 calc R . .
S11_102 S 0.43370(12) -0.18959(10) 0.65044(12) 0.0539(8) Uani 1 1 d . . .
O11_102 O 0.4867(3) -0.1488(3) 0.6669(3) 0.0612(19) Uani 1 1 d D . .
O12_102 O 0.4190(3) -0.2077(3) 0.7020(3) 0.0578(18) Uani 1 1 d D . .
O13_102 O 0.4378(3) -0.2437(3) 0.6156(3) 0.0539(17) Uani 1 1 d D . .
O14_102 O 0.2120(3) -0.0908(3) 0.4510(3) 0.0587(18) Uani 1 1 d D . .
O15_102 O 0.0882(11) -0.1282(13) 0.3445(10) 0.118(8) Uani 0.50 1 d PD A 1
O15_102 O 0.0988(10) -0.1688(12) 0.3244(13) 0.137(10) Uani 0.50 1 d PD A 2
C1_102 C 0.3683(4) -0.1479(4) 0.5989(5) 0.055(3) Uani 1 1 d D . .
C2_102 C 0.3741(4) -0.1127(4) 0.5532(4) 0.050(2) Uani 1 1 d D . .
H2_102 H 0.4134 -0.1042 0.5550 0.060 Uiso 1 1 calc R . .
C3_102 C 0.3220(4) -0.0901(4) 0.5048(5) 0.054(2) Uani 1 1 d D . .
C4_102 C 0.2640(4) -0.1041(4) 0.5038(4) 0.059(3) Uani 1 1 d D . .
C5_102 C 0.2580(4) -0.1328(4) 0.5527(5) 0.055(3) Uani 1 1 d D E .
C6_102 C 0.3107(4) -0.1558(4) 0.5991(4) 0.053(3) Uani 1 1 d D . .
H6_102 H 0.3072 -0.1771 0.6313 0.063 Uiso 1 1 calc R . .
C7_102 C 0.1955(7) -0.1446(6) 0.4117(6) 0.093(4) Uani 1 1 d D A .
H7A_102 H 0.1789 -0.1763 0.4295 0.111 Uiso 1 1 calc R . .
H7B_102 H 0.2322 -0.1610 0.4084 0.111 Uiso 1 1 calc R . .
C8_102 C 0.1484(9) -0.1283(9) 0.3497(7) 0.143(8) Uani 1 1 d D . .
H8A_102 H 0.1580 -0.0877 0.3389 0.172 Uiso 1 1 calc R A 1
H8B_102 H 0.1516 -0.1575 0.3204 0.172 Uiso 1 1 calc R A 1
C9_102 C 0.0493(10) -0.1342(15) 0.2800(11) 0.212(15) Uani 1 1 d D . .
H9A_102 H 0.0529 -0.1742 0.2635 0.254 Uiso 1 1 calc R A 1
H9B_102 H 0.0557 -0.1013 0.2556 0.254 Uiso 1 1 calc R A 1
C10_102 C -0.0105(18) -0.127(5) 0.289(3) 0.70(10) Uani 1 1 d D A 1
H10A_102 H -0.0145 -0.1604 0.3131 1.044 Uiso 1 1 calc R A 1
H10B_102 H -0.0452 -0.1274 0.2493 1.044 Uiso 1 1 calc R A 1
H10C_102 H -0.0099 -0.0885 0.3088 1.044 Uiso 1 1 calc R A 1
C11_102 C 0.3304(5) -0.0478(4) 0.4579(5) 0.054(2) Uani 1 1 d . . .
H11A_102 H 0.2914 -0.0450 0.4220 0.065 Uiso 1 1 calc R . .
H11B_102 H 0.3609 -0.0657 0.4452 0.065 Uiso 1 1 calc R . .
S22_102 S 0.51507(12) 0.10454(10) 0.57567(12) 0.0528(8) Uani 1 1 d . . .
O21_102 O 0.5472(3) 0.0461(3) 0.5998(3) 0.0622(19) Uani 1 1 d D . .
O22_102 O 0.5308(3) 0.1311(3) 0.5269(3) 0.0565(17) Uani 1 1 d D . .
O23_102 O 0.5225(3) 0.1502(3) 0.6218(3) 0.0538(17) Uani 1 1 d D . .
O24_102 O 0.2458(3) 0.0494(3) 0.4565(3) 0.066(2) Uani 1 1 d D C .
C21_102 C 0.4344(4) 0.0870(4) 0.5403(4) 0.047(2) Uani 1 1 d D . .
C22_102 C 0.3912(4) 0.1321(4) 0.5364(4) 0.052(2) Uani 1 1 d D . .
H22_102 H 0.4050 0.1709 0.5533 0.063 Uiso 1 1 calc R . .
C23_102 C 0.3276(5) 0.1206(4) 0.5077(4) 0.052(2) Uani 1 1 d D . .
C24_102 C 0.3084(4) 0.0623(4) 0.4822(5) 0.053(2) Uani 1 1 d D . .
C25_102 C 0.3515(4) 0.0174(4) 0.4829(4) 0.049(2) Uani 1 1 d D . .
C26_102 C 0.4141(4) 0.0296(4) 0.5129(4) 0.050(2) Uani 1 1 d D . .
H26_102 H 0.4430 -0.0006 0.5150 0.060 Uiso 1 1 calc R . .
C27_102 C 0.2145(5) 0.0511(7) 0.3908(5) 0.086(4) Uani 1 1 d D . .
H27A_102 H 0.2068 0.0083 0.3781 0.104 Uiso 1 1 calc R B 1
H27B_102 H 0.2453 0.0658 0.3768 0.104 Uiso 1 1 calc R B 1
C28_102 C 0.1555(13) 0.0849(10) 0.352(2) 0.17(2) Uani 0.50 1 d PD C 1
H28A_102 H 0.1399 0.0718 0.3096 0.207 Uiso 0.50 1 calc PR C 1
H28B_102 H 0.1236 0.0785 0.3672 0.207 Uiso 0.50 1 calc PR C 1
O25_102 O 0.1752(11) 0.1484(9) 0.3587(10) 0.107(6) Uani 0.50 1 d PD C 1
C29_102 C 0.198(2) 0.1593(14) 0.3126(19) 0.27(5) Uani 0.50 1 d PD C 1
H29A_102 H 0.1673 0.1516 0.2716 0.321 Uiso 0.50 1 calc PR C 1
H29B_102 H 0.2355 0.1352 0.3196 0.321 Uiso 0.50 1 calc PR C 1
C30_102 C 0.2126(13) 0.2275(10) 0.3248(12) 0.075(7) Uani 0.50 1 d PD C 1
H30A_102 H 0.2534 0.2361 0.3269 0.113 Uiso 0.50 1 calc PR C 1
H30B_102 H 0.2109 0.2385 0.3630 0.113 Uiso 0.50 1 calc PR C 1
H30C_102 H 0.1825 0.2513 0.2922 0.113 Uiso 0.50 1 calc PR C 1
C28_102 C 0.1477(7) 0.0431(11) 0.3797(8) 0.064(6) Uani 0.50 1 d PD C 2
H28C_102 H 0.1422 0.0038 0.3964 0.077 Uiso 0.50 1 calc PR C 2
H28D_102 H 0.1355 0.0757 0.4004 0.077 Uiso 0.50 1 calc PR C 2
O25_102 O 0.1096(13) 0.045(2) 0.3162(11) 0.183(17) Uani 0.50 1 d PD C 2
C29_102 C 0.097(4) 0.081(3) 0.263(3) 0.30(6) Uani 0.50 1 d PD C 2
H29C_102 H 0.1019 0.1245 0.2756 0.355 Uiso 0.50 1 calc PR C 2
H29D_102 H 0.1292 0.0724 0.2486 0.355 Uiso 0.50 1 calc PR C 2
C30_102 C 0.043(2) 0.074(3) 0.2181(14) 0.150(19) Uani 0.50 1 d P C 2
H30D_102 H 0.0239 0.1138 0.2055 0.225 Uiso 0.50 1 calc PR C 2
H30E_102 H 0.0176 0.0486 0.2311 0.225 Uiso 0.50 1 calc PR C 2
H30F_102 H 0.0484 0.0548 0.1844 0.225 Uiso 0.50 1 calc PR C 2
C31_102 C 0.2802(5) 0.1676(4) 0.5086(5) 0.060(3) Uani 1 1 d . . .
H31A_102 H 0.2422 0.1630 0.4719 0.072 Uiso 1 1 calc R . .
H31B_102 H 0.2960 0.2090 0.5088 0.072 Uiso 1 1 calc R . .
S33_102 S 0.35432(13) 0.18942(11) 0.74753(13) 0.0608(9) Uani 1 1 d . . .
O31_102 O 0.3812(4) 0.1358(3) 0.7865(3) 0.071(2) Uani 1 1 d D . .
O32_102 O 0.3171(3) 0.2258(3) 0.7714(3) 0.0634(19) Uani 1 1 d D . .
O33_102 O 0.4009(3) 0.2255(3) 0.7358(3) 0.0644(19) Uani 1 1 d D . .
O34_102 O 0.1625(3) 0.1269(3) 0.5036(3) 0.0631(19) Uani 1 1 d D D .
O35_102 O 0.0385(6) 0.1376(6) 0.4139(7) 0.148(5) Uani 1 1 d D . .
C41_102 C 0.3010(5) 0.1635(4) 0.6740(5) 0.058(3) Uani 1 1 d D . .
C42_102 C 0.2484(5) 0.1309(4) 0.6709(5) 0.065(3) Uani 1 1 d D . .
H42_102 H 0.2439 0.1200 0.7065 0.078 Uiso 1 1 calc R . .
C43_102 C 0.2025(5) 0.1148(4) 0.6129(5) 0.057(3) Uani 1 1 d D . .
C44_102 C 0.2103(4) 0.1324(4) 0.5608(4) 0.065(3) Uani 1 1 d D . .
C45_102 C 0.2661(4) 0.1589(4) 0.5652(5) 0.054(3) Uani 1 1 d D . .
C46_102 C 0.3100(5) 0.1758(4) 0.6215(5) 0.054(3) Uani 1 1 d D . .
H46_102 H 0.3461 0.1957 0.6244 0.064 Uiso 1 1 calc R . .
C47_102 C 0.1255(6) 0.1819(6) 0.4876(6) 0.090(4) Uani 1 1 d D . .
H47A_102 H 0.1530 0.2174 0.4978 0.108 Uiso 1 1 calc R D .
H47B_102 H 0.1017 0.1841 0.5124 0.108 Uiso 1 1 calc R . .
C48_102 C 0.0823(9) 0.1859(8) 0.4224(9) 0.164(10) Uani 1 1 d D D .
H48A_102 H 0.0619 0.2259 0.4133 0.196 Uiso 1 1 calc R . .
H48B_102 H 0.1042 0.1798 0.3962 0.196 Uiso 1 1 calc R . .
C49_102 C -0.0033(13) 0.1399(12) 0.3506(10) 0.080(8) Uani 0.50 1 d PD D 1
H49A_102 H 0.0195 0.1431 0.3250 0.095 Uiso 0.50 1 calc PR D 1
H49B_102 H -0.0308 0.1752 0.3428 0.095 Uiso 0.50 1 calc PR D 1
C49_102 C -0.0264(10) 0.125(3) 0.382(2) 0.18(3) Uani 0.50 1 d PD D 2
H49C_102 H -0.0420 0.1106 0.4120 0.220 Uiso 0.50 1 calc PR D 2
H49D_102 H -0.0480 0.1628 0.3645 0.220 Uiso 0.50 1 calc PR D 2
C50_102 C -0.0395(12) 0.0816(14) 0.3376(13) 0.208(15) Uani 1 1 d D . .
H50A_102 H -0.0697 0.0818 0.2959 0.311 Uiso 1 1 calc R D 1
H50B_102 H -0.0602 0.0781 0.3647 0.311 Uiso 1 1 calc R D 1
H50C_102 H -0.0120 0.0471 0.3438 0.311 Uiso 1 1 calc R D 1
C51_102 C 0.1463(5) 0.0788(5) 0.6096(6) 0.063(3) Uani 1 1 d . . .
H51A_102 H 0.1139 0.0811 0.5684 0.076 Uiso 1 1 calc R . .
H51B_102 H 0.1305 0.0966 0.6376 0.076 Uiso 1 1 calc R . .
S44_102 S 0.22893(19) -0.0877(2) 0.78383(18) 0.0923(12) Uani 1 1 d . . .
O41_102 O 0.2518(11) -0.0268(6) 0.8184(7) 0.101(8) Uani 0.50 1 d PD E 1
O42_102 O 0.1779(9) -0.1065(12) 0.7906(13) 0.099(7) Uani 0.50 1 d PD E 1
O43_102 O 0.2782(16) -0.1232(15) 0.7997(15) 0.14(2) Uani 0.50 1 d PD E 1
O41_102 O 0.2840(10) -0.1160(17) 0.8029(18) 0.111(18) Uani 0.50 1 d PD E 2
O42_102 O 0.1991(13) -0.0645(13) 0.8091(10) 0.110(8) Uani 0.50 1 d PD E 2
O43_102 O 0.1930(16) -0.1602(16) 0.7731(12) 0.175(15) Uani 0.50 1 d PD E 2
O44_102 O 0.1472(3) -0.0166(3) 0.5244(3) 0.069(2) Uani 1 1 d D E .
O45_102 O 0.0481(6) -0.1095(5) 0.4832(9) 0.177(8) Uani 1 1 d D . .
C61_102 C 0.2042(5) -0.0661(5) 0.7056(5) 0.067(3) Uani 1 1 d D E .
C62_102 C 0.2077(5) -0.1087(5) 0.6636(5) 0.065(3) Uani 1 1 d D . .
H62_102 H 0.2232 -0.1481 0.6767 0.078 Uiso 1 1 calc R E .
C63_102 C 0.1881(5) -0.0929(4) 0.6016(5) 0.060(3) Uani 1 1 d D E .
C64_102 C 0.1658(5) -0.0328(4) 0.5850(4) 0.064(3) Uani 1 1 d D . .
C65_102 C 0.1642(5) 0.0108(5) 0.6267(5) 0.062(3) Uani 1 1 d D E .
C66_102 C 0.1836(5) -0.0061(4) 0.6880(5) 0.065(3) Uani 1 1 d D . .
H66_102 H 0.1829 0.0224 0.7168 0.078 Uiso 1 1 calc R E .
C67_102 C 0.0824(6) -0.0073(6) 0.4910(6) 0.087(4) Uani 1 1 d D . .
H67A_102 H 0.0764 0.0302 0.4670 0.104 Uiso 1 1 calc R E .
H67B_102 H 0.0640 -0.0005 0.5201 0.104 Uiso 1 1 calc R . .
C68_102 C 0.0490(8) -0.0570(7) 0.4503(9) 0.135(7) Uani 1 1 d D E .
H68A_102 H 0.0068 -0.0440 0.4256 0.162 Uiso 1 1 calc R . .
H68B_102 H 0.0688 -0.0666 0.4229 0.162 Uiso 1 1 calc R . .
C69_102 C 0.0224(10) -0.1616(9) 0.4473(12) 0.186(12) Uani 1 1 d D . .
H69A_102 H 0.0419 -0.1697 0.4194 0.223 Uiso 1 1 calc R . .
H69B_102 H -0.0220 -0.1566 0.4239 0.223 Uiso 1 1 calc R . .
C70_102 C 0.0358(11) -0.2130(12) 0.4939(12) 0.160(9) Uani 1 1 d D . .
H70A_102 H 0.0001 -0.2394 0.4825 0.240 Uiso 1 1 calc R . .
H70B_102 H 0.0450 -0.1955 0.5336 0.240 Uiso 1 1 calc R . .
H70C_102 H 0.0707 -0.2367 0.4952 0.240 Uiso 1 1 calc R . .
C71_102 C 0.1937(5) -0.1379(4) 0.5565(5) 0.054(2) Uani 1 1 d . . .
H71A_102 H 0.1610 -0.1300 0.5163 0.065 Uiso 1 1 calc R E .
H71B_102 H 0.1884 -0.1795 0.5684 0.065 Uiso 1 1 calc R . .
O1W_102 O 0.3749(4) -0.1178(3) 0.7580(4) 0.070(2) Uani 1 1 d . . .
O2W_102 O 0.5531(3) -0.0504(3) 0.7360(4) 0.069(2) Uani 1 1 d . . .
O3W_102 O 0.5116(4) 0.1291(3) 0.8810(4) 0.070(2) Uani 1 1 d . . .
O4W_102 O 0.5477(3) -0.2374(3) 0.8560(3) 0.0657(19) Uani 1 1 d . . .
O5W_102 O 0.2840(9) 0.0945(7) 0.8335(8) 0.161(6) Uani 1 1 d . . .
O6W_102 O 0.1479(19) -0.2357(15) 0.7620(13) 0.176(14) Uani 0.50 1 d P . .

loop_
_atom_site_aniso_label
_atom_site_aniso_U_11
_atom_site_aniso_U_22
_atom_site_aniso_U_33
_atom_site_aniso_U_23
_atom_site_aniso_U_13
_atom_site_aniso_U_12
O11_101 0.068(5) 0.033(4) 0.076(5) 0.000(3) 0.015(4) -0.001(3)
O12_101 0.080(5) 0.051(5) 0.116(7) 0.010(5) 0.029(5) 0.007(4)
N11_101 0.080(6) 0.034(4) 0.057(5) -0.002(4) 0.023(4) -0.001(4)
N12_101 0.077(6) 0.026(4) 0.062(5) -0.002(3) 0.022(4) 0.002(3)
C1_101 0.079(7) 0.029(5) 0.064(7) 0.006(4) 0.032(6) -0.004(4)
C2_101 0.080(7) 0.023(5) 0.065(7) 0.004(4) 0.028(5) 0.001(4)
C3_101 0.076(7) 0.031(5) 0.051(6) 0.006(4) 0.025(5) 0.003(4)
C4_101 0.071(6) 0.037(5) 0.049(6) -0.005(4) 0.025(5) 0.002(4)
C5_101 0.069(6) 0.023(4) 0.059(6) 0.003(4) 0.024(5) -0.001(4)
C6_101 0.083(7) 0.026(5) 0.063(7) 0.007(4) 0.034(6) 0.008(5)
C7_101 0.076(8) 0.038(6) 0.092(9) -0.004(5) 0.024(6) -0.010(5)
C8_101 0.075(7) 0.043(6) 0.091(9) -0.002(6) 0.013(6) 0.000(5)
C9_101 0.113(12) 0.067(9) 0.140(14) 0.011(9) 0.045(10) 0.010(8)
C10_101 0.129(13) 0.031(7) 0.182(17) -0.008(8) 0.060(12) 0.007(7)
C11_101 0.067(6) 0.041(6) 0.053(6) 0.003(5) 0.018(5) -0.004(5)
C12_101 0.080(7) 0.042(6) 0.059(7) 0.000(5) 0.022(5) -0.005(5)
C13_101 0.110(10) 0.044(6) 0.067(8) -0.002(5) 0.028(7) 0.002(6)
C14_101 0.130(12) 0.056(7) 0.074(8) -0.011(6) 0.037(8) 0.011(7)
C15_101 0.072(6) 0.019(4) 0.067(7) 0.002(4) 0.020(5) 0.007(4)
O21_101 0.070(5) 0.041(4) 0.061(4) 0.002(3) 0.018(3) 0.006(3)
O22_101 0.26(2) 0.136(13) 0.128(12) -0.047(10) 0.038(13) 0.050(13)
N21_101 0.069(6) 0.033(5) 0.089(7) -0.001(4) 0.031(5) -0.001(4)
N22_101 0.075(6) 0.028(4) 0.085(7) -0.014(4) 0.024(5) 0.001(4)
C21_101 0.077(7) 0.032(5) 0.063(7) 0.004(5) 0.021(5) 0.002(5)
C22_101 0.077(7) 0.032(5) 0.067(7) -0.012(5) 0.027(6) 0.000(5)
C23_101 0.083(8) 0.030(5) 0.056(6) 0.000(4) 0.023(5) -0.002(5)
C24_101 0.076(7) 0.024(5) 0.059(7) 0.013(4) 0.021(5) 0.000(4)
C25_101 0.078(7) 0.016(4) 0.061(7) 0.001(4) 0.023(5) -0.001(4)
C26_101 0.076(7) 0.022(5) 0.055(6) 0.005(4) 0.024(5) 0.002(4)
C27_101 0.083(8) 0.049(7) 0.067(8) 0.012(5) 0.017(6) 0.006(5)
C28_101 0.160(18) 0.068(11) 0.16(2) 0.034(11) 0.023(15) 0.027(11)
C29_101 0.27(4) 0.18(3) 0.19(3) -0.02(3) 0.00(3) -0.05(3)
C30_101 0.20(3) 0.31(5) 0.38(6) -0.24(5) 0.18(4) -0.11(3)
C31_101 0.076(7) 0.033(6) 0.069(7) 0.006(5) 0.025(6) 0.003(5)
C32_101 0.086(8) 0.029(5) 0.095(9) -0.003(5) 0.026(7) 0.002(5)
C33_101 0.109(13) 0.22(3) 0.22(3) 0.14(2) 0.100(15) 0.046(15)
C34_101 0.21(2) 0.120(17) 0.147(19) 0.027(14) 0.080(17) -0.006(16)
C35_101 0.082(7) 0.034(5) 0.049(6) 0.004(4) 0.021(5) 0.002(5)
O31_101 0.072(5) 0.035(4) 0.078(5) -0.003(3) 0.021(4) 0.007(3)
O32_101 0.131(9) 0.073(7) 0.124(9) -0.002(6) 0.028(7) 0.002(6)
N31_101 0.084(6) 0.034(4) 0.057(5) 0.002(4) 0.031(4) 0.009(4)
N32_101 0.084(6) 0.029(4) 0.071(7) 0.008(4) 0.028(5) 0.006(4)
C41_101 0.066(6) 0.030(5) 0.055(7) -0.006(4) 0.008(5) 0.007(4)
C42_101 0.076(7) 0.030(5) 0.056(7) -0.003(4) 0.021(5) 0.000(4)
C43_101 0.073(7) 0.029(5) 0.055(6) -0.005(4) 0.014(5) 0.000(4)
C44_101 0.074(7) 0.023(5) 0.065(7) 0.001(4) 0.027(5) 0.001(4)
C45_101 0.071(7) 0.029(5) 0.066(7) -0.006(5) 0.012(5) 0.006(4)
C46_101 0.087(7) 0.036(6) 0.046(6) 0.002(4) 0.025(5) -0.002(5)
C47_101 0.070(8) 0.074(8) 0.104(10) 0.013(7) 0.029(7) 0.009(6)
C48_101 0.135(13) 0.063(9) 0.121(13) 0.016(8) 0.046(10) 0.005(8)
C49_101 0.46(7) 0.45(8) 0.16(3) 0.11(4) -0.13(4) -0.35(7)
C50_101 2.0(4) 0.13(3) 0.19(4) -0.03(3) 0.02(10) -0.29(9)
C51_101 0.073(7) 0.034(5) 0.048(7) -0.002(4) 0.020(5) -0.004(4)
C52_101 0.075(7) 0.038(6) 0.070(7) 0.007(5) 0.029(6) 0.006(5)
C53_101 0.084(8) 0.044(6) 0.088(9) -0.003(5) 0.035(6) 0.007(5)
C54_101 0.095(9) 0.059(7) 0.076(8) -0.011(6) 0.031(7) -0.007(6)
C55_101 0.074(7) 0.023(5) 0.066(7) 0.003(4) 0.024(5) 0.000(4)
O41_101 0.063(5) 0.042(4) 0.065(5) 0.002(3) 0.022(3) -0.001(3)
O42_101 0.072(6) 0.078(6) 0.133(8) 0.007(6) 0.017(5) -0.002(5)
N41_101 0.067(5) 0.033(4) 0.066(6) -0.001(4) 0.017(4) 0.002(4)
N42_101 0.067(5) 0.026(4) 0.057(5) -0.002(3) 0.019(4) -0.004(3)
C61_101 0.066(6) 0.022(4) 0.056(6) -0.001(4) 0.021(5) -0.002(4)
C62_101 0.089(8) 0.019(4) 0.042(6) 0.005(4) 0.026(5) 0.003(4)
C63_101 0.066(6) 0.028(5) 0.050(6) 0.003(4) 0.021(5) -0.001(4)
C64_101 0.077(7) 0.023(5) 0.048(6) 0.010(4) 0.020(5) -0.005(4)
C65_101 0.069(7) 0.026(5) 0.056(6) -0.006(4) 0.020(5) -0.005(4)
C66_101 0.075(7) 0.029(5) 0.052(6) 0.002(4) 0.024(5) 0.008(4)
C67_101 0.074(8) 0.062(7) 0.093(9) 0.009(6) 0.021(7) -0.012(6)
C68_101 0.099(11) 0.081(10) 0.136(14) 0.007(9) 0.036(10) -0.014(8)
C69_101 0.095(13) 0.116(16) 0.19(2) -0.007(14) 0.019(13) 0.002(10)
C70_101 0.118(14) 0.121(15) 0.135(15) 0.002(12) 0.020(11) 0.026(12)
C71_101 0.071(7) 0.035(5) 0.049(6) -0.001(4) 0.020(5) 0.004(5)
C72_101 0.066(6) 0.020(5) 0.072(7) -0.001(4) 0.024(5) -0.003(4)
C73_101 0.065(6) 0.025(5) 0.075(7) -0.012(4) 0.014(5) -0.006(4)
C74_101 0.066(7) 0.029(5) 0.085(8) -0.002(5) 0.023(6) -0.001(4)
C75_101 0.076(7) 0.036(5) 0.064(7) 0.006(5) 0.024(5) -0.003(5)
S11_102 0.0663(16) 0.0258(12) 0.0641(17) 0.0003(10) 0.0211(12) 0.0010(10)
O11_102 0.063(4) 0.029(3) 0.078(5) 0.000(3) 0.014(3) -0.001(3)
O12_102 0.081(5) 0.036(4) 0.059(4) 0.008(3) 0.032(4) 0.009(3)
O13_102 0.078(4) 0.025(3) 0.058(4) -0.002(3) 0.027(3) 0.006(3)
O14_102 0.066(4) 0.051(4) 0.055(4) -0.001(3) 0.020(3) 0.000(3)
O15_102 0.13(2) 0.092(18) 0.12(2) -0.028(14) 0.033(16) 0.010(14)
O15_102 0.117(19) 0.12(2) 0.13(2) 0.006(17) -0.001(16) -0.021(16)
C1_102 0.065(7) 0.030(5) 0.065(7) -0.007(4) 0.022(5) 0.000(4)
C2_102 0.057(6) 0.022(4) 0.067(7) -0.001(4) 0.020(5) -0.003(4)
C3_102 0.068(7) 0.035(5) 0.058(7) -0.011(4) 0.025(5) -0.002(4)
C4_102 0.057(6) 0.021(5) 0.081(8) 0.002(5) 0.009(5) -0.001(4)
C5_102 0.064(6) 0.017(4) 0.078(7) -0.004(4) 0.023(5) -0.004(4)
C6_102 0.076(7) 0.025(5) 0.055(6) 0.000(4) 0.024(5) 0.001(4)
C7_102 0.094(9) 0.095(10) 0.074(9) -0.029(7) 0.019(7) -0.012(8)
C8_102 0.17(2) 0.123(16) 0.100(13) -0.055(11) 0.014(13) -0.045(14)
C9_102 0.100(15) 0.23(3) 0.21(3) 0.03(2) -0.036(17) 0.019(18)
C10_102 0.16(4) 1.6(3) 0.27(6) 0.23(10) 0.03(4) -0.16(8)
C11_102 0.078(7) 0.022(5) 0.061(6) -0.001(4) 0.028(5) -0.003(4)
S22_102 0.0704(16) 0.0285(13) 0.0564(16) 0.0026(10) 0.0227(12) 0.0013(10)
O21_102 0.069(4) 0.031(3) 0.072(5) 0.002(3) 0.014(4) 0.002(3)
O22_102 0.070(4) 0.037(4) 0.062(4) 0.007(3) 0.027(3) -0.001(3)
O23_102 0.078(4) 0.033(3) 0.051(4) 0.003(3) 0.027(3) -0.003(3)
O24_102 0.079(5) 0.048(4) 0.067(5) -0.002(3) 0.027(4) 0.002(3)
C21_102 0.072(6) 0.035(5) 0.042(5) 0.003(4) 0.029(5) 0.001(4)
C22_102 0.074(7) 0.033(5) 0.044(6) 0.009(4) 0.019(5) 0.008(4)
C23_102 0.088(8) 0.027(5) 0.047(6) 0.003(4) 0.033(5) 0.001(4)
C24_102 0.065(7) 0.039(6) 0.053(6) -0.007(4) 0.023(5) -0.001(4)
C25_102 0.072(7) 0.030(5) 0.049(6) 0.001(4) 0.029(5) 0.000(4)
C26_102 0.073(7) 0.033(5) 0.045(6) 0.006(4) 0.026(5) 0.005(4)
C27_102 0.062(7) 0.098(10) 0.077(9) 0.021(7) 0.006(6) -0.003(7)
C28_102 0.25(6) 0.06(2) 0.23(5) 0.06(3) 0.12(5) 0.08(3)
O25_102 0.154(19) 0.079(14) 0.091(14) 0.004(10) 0.055(13) -0.003(12)
C29_102 0.26(7) 0.44(13) 0.21(6) 0.22(8) 0.20(6) 0.21(8)
C30_102 0.102(18) 0.035(12) 0.083(17) -0.005(11) 0.031(14) 0.011(11)
C28_102 0.052(12) 0.058(14) 0.058(13) -0.008(10) -0.003(10) 0.007(10)
O25_102 0.095(18) 0.29(5) 0.12(2) -0.07(3) -0.003(18) -0.01(2)
C29_102 0.30(10) 0.44(14) 0.24(9) -0.17(10) 0.20(8) 0.00(9)
C30_102 0.16(3) 0.25(6) 0.040(17) -0.03(2) 0.04(2) -0.04(3)
C31_102 0.072(7) 0.027(5) 0.078(8) -0.003(5) 0.028(6) 0.009(4)
S33_102 0.0790(18) 0.0357(14) 0.0628(18) -0.0045(11) 0.0241(14) 0.0041(11)
O31_102 0.100(6) 0.042(4) 0.058(4) -0.001(3) 0.018(4) 0.009(4)
O32_102 0.085(5) 0.042(4) 0.066(5) -0.018(3) 0.033(4) -0.004(3)
O33_102 0.082(5) 0.037(4) 0.075(5) -0.008(3) 0.034(4) -0.010(3)
O34_102 0.075(5) 0.043(4) 0.064(5) -0.003(3) 0.020(4) 0.010(3)
O35_102 0.127(10) 0.097(9) 0.169(13) 0.009(8) 0.007(9) 0.016(8)
C41_102 0.067(7) 0.028(5) 0.071(8) -0.005(5) 0.021(5) 0.007(4)
C42_102 0.085(8) 0.033(5) 0.080(8) 0.008(5) 0.038(6) 0.005(5)
C43_102 0.071(7) 0.033(5) 0.063(7) -0.007(5) 0.023(6) 0.007(4)
C44_102 0.059(6) 0.036(6) 0.080(9) -0.005(5) 0.009(6) 0.009(5)
C45_102 0.069(7) 0.032(5) 0.061(7) 0.006(4) 0.027(5) 0.005(4)
C46_102 0.063(6) 0.027(5) 0.068(8) -0.001(4) 0.024(5) 0.003(4)
C47_102 0.082(9) 0.077(9) 0.092(10) 0.005(7) 0.015(7) 0.032(7)
C48_102 0.143(18) 0.063(11) 0.23(3) 0.006(13) 0.018(17) 0.026(11)
C49_102 0.076(17) 0.072(16) 0.07(2) -0.012(13) 0.012(14) -0.001(13)
C49_102 0.08(3) 0.32(8) 0.09(3) -0.04(4) -0.03(2) 0.07(3)
C50_102 0.14(2) 0.27(4) 0.13(2) 0.05(2) -0.021(17) -0.02(2)
C51_102 0.074(7) 0.039(6) 0.082(8) -0.012(5) 0.037(6) -0.003(5)
S44_102 0.107(3) 0.108(3) 0.066(3) 0.0182(19) 0.039(2) 0.035(2)
O41_102 0.21(2) 0.021(7) 0.041(8) -0.013(6) 0.024(11) -0.044(10)
O42_102 0.065(11) 0.100(17) 0.13(2) -0.026(15) 0.043(12) -0.011(11)
O43_102 0.24(5) 0.13(3) 0.06(2) 0.070(18) 0.09(3) 0.13(3)
O41_102 0.045(12) 0.17(4) 0.12(3) 0.06(2) 0.037(14) 0.040(16)
O42_102 0.15(2) 0.13(2) 0.064(14) 0.018(14) 0.056(14) 0.058(19)
O43_102 0.21(3) 0.22(4) 0.072(16) 0.005(19) 0.041(18) -0.09(3)
O44_102 0.078(5) 0.046(4) 0.071(5) 0.005(3) 0.019(4) 0.010(3)
O45_102 0.117(10) 0.068(8) 0.27(2) 0.016(10) 0.004(11) -0.007(7)
C61_102 0.075(7) 0.077(8) 0.051(7) -0.001(6) 0.027(5) 0.002(6)
C62_102 0.060(6) 0.066(7) 0.062(8) 0.023(6) 0.016(5) 0.013(5)
C63_102 0.057(6) 0.041(6) 0.084(9) -0.010(5) 0.031(5) -0.002(4)
C64_102 0.060(6) 0.043(6) 0.076(8) -0.004(5) 0.016(5) -0.002(5)
C65_102 0.057(6) 0.048(6) 0.081(8) -0.004(6) 0.028(5) 0.001(5)
C66_102 0.079(7) 0.046(6) 0.066(8) 0.009(5) 0.027(6) 0.009(5)
C67_102 0.102(10) 0.061(8) 0.076(8) 0.000(6) 0.013(7) 0.016(7)
C68_102 0.087(11) 0.084(12) 0.20(2) 0.015(13) 0.020(12) 0.012(9)
C69_102 0.127(17) 0.097(15) 0.33(4) 0.00(2) 0.09(2) -0.041(13)
C70_102 0.139(18) 0.14(2) 0.19(2) -0.008(18) 0.062(16) -0.035(15)
C71_102 0.065(6) 0.037(5) 0.059(7) 0.004(4) 0.024(5) -0.005(4)
O1W_102 0.073(5) 0.050(4) 0.078(5) -0.001(4) 0.023(4) 0.003(3)
O2W_102 0.078(5) 0.042(4) 0.080(5) -0.003(3) 0.026(4) 0.000(3)
O3W_102 0.096(6) 0.038(4) 0.080(5) 0.005(3) 0.040(4) -0.005(3)
O4W_102 0.082(5) 0.037(4) 0.071(5) 0.000(3) 0.025(4) 0.006(3)
O5W_102 0.220(16) 0.112(10) 0.152(12) 0.001(9) 0.077(11) -0.001(10)
O6W_102 0.32(4) 0.13(2) 0.111(19) -0.025(17) 0.12(3) -0.06(2)

loop_
_atom_type_symbol
_atom_type_description
_atom_type_scat_dispersion_real
_atom_type_scat_dispersion_imag
_atom_type_scat_source
C C 0.0181 0.0091 'International Tables Vol C Tables 4.2.6.8 and 6.1.1.4'
H H 0.0000 0.0000 'International Tables Vol C Tables 4.2.6.8 and 6.1.1.4'
N N 0.0311 0.0180 'International Tables Vol C Tables 4.2.6.8 and 6.1.1.4'
O O 0.0492 0.0322 'International Tables Vol C Tables 4.2.6.8 and 6.1.1.4'
S S 0.3331 0.5567 'International Tables Vol C Tables 4.2.6.8 and 6.1.1.4'

loop_
_geom_angle_atom_site_label_1
_geom_angle_atom_site_label_2
_geom_angle_atom_site_label_3
_geom_angle
C4_101 O11_101 C7_101 116.5(9)
C9_101 O12_101 C8_101 112.8(10)
C11_101 N12_101 C12_101 127.9(9)
C2_101 C1_101 C6_101 118.7(9)
C2_101 C1_101 C11_101 120.8(8)
C6_101 C1_101 C11_101 120.4(9)
C3_101 C2_101 C1_101 120.5(9)
C2_101 C3_101 C4_101 119.9(9)
C2_101 C3_101 C15_101 120.4(8)
C4_101 C3_101 C15_101 119.5(8)
O11_101 C4_101 C3_101 119.3(8)
O11_101 C4_101 C5_101 119.5(8)
C3_101 C4_101 C5_101 120.8(9)
C6_101 C5_101 C4_101 118.4(8)
C6_101 C5_101 C75_101 119.8(8)
C4_101 C5_101 C75_101 121.2(8)
C5_101 C6_101 C1_101 121.3(9)
O11_101 C7_101 C8_101 110.8(10)
O12_101 C8_101 C7_101 105.8(9)
O12_101 C9_101 C10_101 106.0(12)
N12_101 C11_101 N11_101 122.5(9)
N12_101 C11_101 C1_101 118.4(9)
N11_101 C11_101 C1_101 119.1(9)
N12_101 C12_101 C13_101 111.1(9)
C12_101 C13_101 C14_101 112.1(11)
C25_101 C15_101 C3_101 109.4(8)
C24_101 O21_101 C27_101 111.9(8)
C29_101 O22_101 C28_101 112(2)
C31_101 N22_101 C32_101 123.9(9)
C26_101 C21_101 C22_101 119.2(9)
C26_101 C21_101 C31_101 120.5(9)
C22_101 C21_101 C31_101 120.1(9)
C23_101 C22_101 C21_101 120.6(9)
C22_101 C23_101 C24_101 117.5(9)
C22_101 C23_101 C35_101 119.8(9)
C24_101 C23_101 C35_101 122.6(9)
C23_101 C24_101 O21_101 118.6(8)
C23_101 C24_101 C25_101 122.4(9)
O21_101 C24_101 C25_101 118.9(9)
C26_101 C25_101 C24_101 117.4(9)
C26_101 C25_101 C15_101 119.4(8)
C24_101 C25_101 C15_101 123.1(9)
C21_101 C26_101 C25_101 122.3(9)
O21_101 C27_101 C28_101 111.5(11)
O22_101 C28_101 C27_101 104.1(15)
O22_101 C29_101 C30_101 105(2)
N21_101 C31_101 N22_101 121.0(10)
N21_101 C31_101 C21_101 119.9(9)
N22_101 C31_101 C21_101 119.1(9)
N22_101 C32_101 C33_101 108.5(11)
C34_101 C33_101 C32_101 113(2)
C45_101 C35_101 C23_101 110.9(8)
C44_101 O31_101 C47_101 118.5(9)
C48_101 O32_101 C49_101 114(2)
C51_101 N32_101 C52_101 125.9(9)
C42_101 C41_101 C46_101 119.7(9)
C42_101 C41_101 C51_101 118.4(8)
C46_101 C41_101 C51_101 121.9(10)
C41_101 C42_101 C43_101 121.7(9)
C44_101 C43_101 C42_101 116.6(10)
C44_101 C43_101 C55_101 120.7(9)
C42_101 C43_101 C55_101 122.7(8)
C45_101 C44_101 O31_101 119.8(8)
C45_101 C44_101 C43_101 123.4(9)
O31_101 C44_101 C43_101 116.4(9)
C44_101 C45_101 C46_101 117.6(9)
C44_101 C45_101 C35_101 121.5(9)
C46_101 C45_101 C35_101 120.6(9)
C41_101 C46_101 C45_101 120.8(10)
O31_101 C47_101 C48_101 115.0(11)
O32_101 C48_101 C47_101 108.3(13)
O32_101 C49_101 C50_101 119(4)
N31_101 C51_101 N32_101 122.6(10)
N31_101 C51_101 C41_101 119.4(10)
N32_101 C51_101 C41_101 118.0(9)
N32_101 C52_101 C53_101 110.2(9)
C52_101 C53_101 C54_101 111.1(11)
C43_101 C55_101 C65_101 108.9(8)
C64_101 O41_101 C67_101 114.1(7)
C68_101 O42_101 C69_101 113.6(11)
C71_101 N42_101 C72_101 122.8(8)
C62_101 C61_101 C66_101 119.4(9)
C62_101 C61_101 C71_101 122.1(8)
C66_101 C61_101 C71_101 118.4(8)
C63_101 C62_101 C61_101 120.6(8)
C62_101 C63_101 C64_101 119.2(9)
C62_101 C63_101 C75_101 119.3(8)
C64_101 C63_101 C75_101 121.4(9)
O41_101 C64_101 C63_101 119.5(9)
O41_101 C64_101 C65_101 118.9(8)
C63_101 C64_101 C65_101 121.6(9)
C66_101 C65_101 C64_101 118.8(8)
C66_101 C65_101 C55_101 119.5(9)
C64_101 C65_101 C55_101 121.5(9)
C65_101 C66_101 C61_101 120.4(9)
O41_101 C67_101 C68_101 109.0(10)
O42_101 C68_101 C67_101 108.6(11)
O42_101 C69_101 C70_101 109.9(15)
N41_101 C71_101 N42_101 120.4(9)
N41_101 C71_101 C61_101 119.0(8)
N42_101 C71_101 C61_101 120.6(8)
N42_101 C72_101 C73_101 111.8(8)
C74_101 C73_101 C72_101 110.5(8)
C63_101 C75_101 C5_101 109.1(9)
O11_102 S11_102 O12_102 114.1(5)
O11_102 S11_102 O13_102 113.1(5)
O12_102 S11_102 O13_102 111.0(4)
O11_102 S11_102 C1_102 106.7(5)
O12_102 S11_102 C1_102 106.4(5)
O13_102 S11_102 C1_102 104.7(5)
C4_102 O14_102 C7_102 109.1(8)
C8_102 O15_102 C9_102 106.3(19)
C8_102 O15_102 C9_102 106.4(19)
C6_102 C1_102 C2_102 119.3(9)
C6_102 C1_102 S11_102 121.1(8)
C2_102 C1_102 S11_102 119.2(7)
C1_102 C2_102 C3_102 120.8(9)
C2_102 C3_102 C4_102 117.8(9)
C2_102 C3_102 C11_102 119.2(9)
C4_102 C3_102 C11_102 122.8(9)
C5_102 C4_102 O14_102 120.4(8)
C5_102 C4_102 C3_102 121.6(9)
O14_102 C4_102 C3_102 118.0(9)
C6_102 C5_102 C4_102 118.2(9)
C6_102 C5_102 C71_102 120.5(9)
C4_102 C5_102 C71_102 121.3(9)
C1_102 C6_102 C5_102 121.5(10)
O14_102 C7_102 C8_102 110.5(12)
O15_102 C8_102 O15_102 46.0(15)
O15_102 C8_102 C7_102 114.5(19)
O15_102 C8_102 C7_102 116.0(17)
O15_102 C9_102 O15_102 44.1(15)
O15_102 C9_102 C10_102 119(4)
O15_102 C9_102 C10_102 94(3)
C3_102 C11_102 C25_102 112.7(8)
O23_102 S22_102 O21_102 114.2(5)
O23_102 S22_102 O22_102 110.3(4)
O21_102 S22_102 O22_102 112.9(4)
O23_102 S22_102 C21_102 106.4(5)
O21_102 S22_102 C21_102 106.5(4)
O22_102 S22_102 C21_102 105.8(5)
C24_102 O24_102 C27_102 117.3(8)
C22_102 C21_102 C26_102 119.7(9)
C22_102 C21_102 S22_102 119.7(7)
C26_102 C21_102 S22_102 120.5(7)
C21_102 C22_102 C23_102 121.4(8)
C22_102 C23_102 C24_102 117.9(8)
C22_102 C23_102 C31_102 121.7(8)
C24_102 C23_102 C31_102 120.2(9)
O24_102 C24_102 C23_102 118.5(8)
O24_102 C24_102 C25_102 120.3(7)
C23_102 C24_102 C25_102 121.3(8)
C26_102 C25_102 C24_102 119.3(8)
C26_102 C25_102 C11_102 119.2(8)
C24_102 C25_102 C11_102 121.0(8)
C25_102 C26_102 C21_102 120.3(8)
O24_102 C27_102 C28_102 102.8(11)
O24_102 C27_102 C28_102 128(2)
C28_102 C27_102 C28_102 46.2(18)
O25_102 C28_102 C27_102 103(2)
C29_102 O25_102 C28_102 106(3)
O25_102 C29_102 C30_102 98(2)
O25_102 C28_102 C27_102 110.2(19)
C29_102 O25_102 C28_102 142(5)
C30_102 C29_102 O25_102 117(6)
C23_102 C31_102 C45_102 111.0(8)
O32_102 S33_102 O31_102 110.7(5)
O32_102 S33_102 O33_102 114.0(4)
O31_102 S33_102 O33_102 112.4(5)
O32_102 S33_102 C41_102 105.1(5)
O31_102 S33_102 C41_102 109.1(5)
O33_102 S33_102 C41_102 105.1(5)
C44_102 O34_102 C47_102 110.8(8)
C48_102 O35_102 C49_102 105.8(16)
C48_102 O35_102 C49_102 141(3)
C49_102 O35_102 C49_102 47(2)
C46_102 C41_102 C42_102 120.8(10)
C46_102 C41_102 S33_102 121.7(8)
C42_102 C41_102 S33_102 117.5(9)
C41_102 C42_102 C43_102 118.8(10)
C44_102 C43_102 C42_102 119.1(10)
C44_102 C43_102 C51_102 122.1(9)
C42_102 C43_102 C51_102 118.8(10)
O34_102 C44_102 C43_102 120.9(9)
O34_102 C44_102 C45_102 118.2(10)
C43_102 C44_102 C45_102 120.8(9)
C46_102 C45_102 C44_102 119.5(10)
C46_102 C45_102 C31_102 119.0(9)
C44_102 C45_102 C31_102 121.4(10)
C45_102 C46_102 C41_102 120.3(9)
O34_102 C47_102 C48_102 114.4(12)
O35_102 C48_102 C47_102 104.7(15)
O35_102 C49_102 C50_102 106.4(19)
C50_102 C49_102 O35_102 113(3)
C49_102 C50_102 C49_102 47(3)
C43_102 C51_102 C65_102 109.9(9)
O42_102 S44_102 O43_102 136.5(17)
O42_102 S44_102 O41_102 135(2)
O43_102 S44_102 O41_102 9(3)
O42_102 S44_102 O42_102 48.0(14)
O43_102 S44_102 O42_102 121.4(19)
O41_102 S44_102 O42_102 128.0(19)
O42_102 S44_102 O41_102 61.4(18)
O43_102 S44_102 O41_102 105.8(19)
O41_102 S44_102 O41_102 98(2)
O42_102 S44_102 O41_102 109.3(16)
O42_102 S44_102 O43_102 95.7(17)
O43_102 S44_102 O43_102 81(2)
O41_102 S44_102 O43_102 89.2(18)
O42_102 S44_102 O43_102 48.8(14)
O41_102 S44_102 O43_102 153.1(13)
O42_102 S44_102 C61_102 114.2(11)
O43_102 S44_102 C61_102 109.2(15)
O41_102 S44_102 C61_102 109.5(18)
O42_102 S44_102 C61_102 106.4(13)
O41_102 S44_102 C61_102 103.5(7)
O43_102 S44_102 C61_102 98.6(10)
C64_102 O44_102 C67_102 115.7(9)
C68_102 O45_102 C69_102 114.6(18)
C66_102 C61_102 C62_102 121.0(10)
C66_102 C61_102 S44_102 119.2(8)
C62_102 C61_102 S44_102 119.7(8)
C61_102 C62_102 C63_102 120.8(9)
C64_102 C63_102 C62_102 116.7(9)
C64_102 C63_102 C71_102 122.2(9)
C62_102 C63_102 C71_102 121.0(9)
O44_102 C64_102 C65_102 119.7(9)
O44_102 C64_102 C63_102 117.1(9)
C65_102 C64_102 C63_102 123.2(9)
C64_102 C65_102 C66_102 118.9(9)
C64_102 C65_102 C51_102 123.0(10)
C66_102 C65_102 C51_102 117.9(9)
C61_102 C66_102 C65_102 119.3(10)
O44_102 C67_102 C68_102 115.8(11)
O45_102 C68_102 C67_102 110.9(15)
O45_102 C69_102 C70_102 103(2)
C63_102 C71_102 C5_102 111.8(8)

loop_
_geom_bond_atom_site_label_1
_geom_bond_atom_site_label_2
_geom_bond_distance
O11_101 C4_101 1.364(13)
O11_101 C7_101 1.440(12)
O12_101 C9_101 1.409(14)
O12_101 C8_101 1.429(12)
N11_101 C11_101 1.335(14)
N12_101 C11_101 1.308(13)
N12_101 C12_101 1.473(14)
C1_101 C2_101 1.394(12)
C1_101 C6_101 1.403(12)
C1_101 C11_101 1.459(16)
C2_101 C3_101 1.383(13)
C3_101 C4_101 1.388(12)
C3_101 C15_101 1.543(15)
C4_101 C5_101 1.397(12)
C5_101 C6_101 1.389(13)
C5_101 C75_101 1.513(13)
C7_101 C8_101 1.507(13)
C9_101 C10_101 1.513(16)
C12_101 C13_101 1.490(17)
C13_101 C14_101 1.518(18)
C15_101 C25_101 1.512(15)
O21_101 C24_101 1.402(12)
O21_101 C27_101 1.426(11)
O22_101 C29_101 1.45(2)
O22_101 C28_101 1.478(17)
N21_101 C31_101 1.301(14)
N22_101 C31_101 1.334(13)
N22_101 C32_101 1.444(15)
C21_101 C26_101 1.373(12)
C21_101 C22_101 1.413(13)
C21_101 C31_101 1.486(16)
C22_101 C23_101 1.398(13)
C23_101 C24_101 1.401(12)
C23_101 C35_101 1.522(15)
C24_101 C25_101 1.403(13)
C25_101 C26_101 1.382(12)
C27_101 C28_101 1.510(17)
C29_101 C30_101 1.514(19)
C32_101 C33_101 1.61(3)
C33_101 C34_101 1.51(3)
C35_101 C45_101 1.519(14)
O31_101 C44_101 1.389(12)
O31_101 C47_101 1.419(13)
O32_101 C48_101 1.409(15)
O32_101 C49_101 1.410(19)
N31_101 C51_101 1.316(13)
N32_101 C51_101 1.325(14)
N32_101 C52_101 1.444(14)
C41_101 C42_101 1.380(13)
C41_101 C46_101 1.386(12)
C41_101 C51_101 1.490(15)
C42_101 C43_101 1.401(12)
C43_101 C44_101 1.393(12)
C43_101 C55_101 1.492(15)
C44_101 C45_101 1.383(11)
C45_101 C46_101 1.401(15)
C47_101 C48_101 1.490(15)
C49_101 C50_101 1.53(2)
C52_101 C53_101 1.505(17)
C53_101 C54_101 1.509(18)
C55_101 C65_101 1.536(15)
O41_101 C64_101 1.388(12)
O41_101 C67_101 1.426(12)
O42_101 C68_101 1.407(14)
O42_101 C69_101 1.418(16)
N41_101 C71_101 1.324(12)
N42_101 C71_101 1.329(13)
N42_101 C72_101 1.452(13)
C61_101 C62_101 1.391(12)
C61_101 C66_101 1.415(12)
C61_101 C71_101 1.478(15)
C62_101 C63_101 1.382(12)
C63_101 C64_101 1.394(12)
C63_101 C75_101 1.502(15)
C64_101 C65_101 1.395(12)
C65_101 C66_101 1.385(12)
C67_101 C68_101 1.515(16)
C69_101 C70_101 1.486(17)
C72_101 C73_101 1.545(13)
C73_101 C74_101 1.512(15)
S11_102 O11_102 1.447(7)
S11_102 O12_102 1.464(8)
S11_102 O13_102 1.463(7)
S11_102 C1_102 1.777(11)
O14_102 C4_102 1.383(11)
O14_102 C7_102 1.447(12)
O15_102 C8_102 1.373(18)
O15_102 C9_102 1.44(2)
O15_102 C8_102 1.385(18)
O15_102 C9_102 1.429(19)
C1_102 C6_102 1.370(12)
C1_102 C2_102 1.384(12)
C2_102 C3_102 1.389(13)
C3_102 C4_102 1.392(12)
C3_102 C11_102 1.522(14)
C4_102 C5_102 1.382(12)
C5_102 C6_102 1.378(13)
C5_102 C71_102 1.558(15)
C7_102 C8_102 1.486(17)
C9_102 C10_102 1.52(2)
C11_102 C25_102 1.532(13)
S22_102 O23_102 1.436(7)
S22_102 O21_102 1.466(7)
S22_102 O22_102 1.478(8)
S22_102 C21_102 1.780(11)
O24_102 C24_102 1.378(10)
O24_102 C27_102 1.438(14)
C21_102 C22_102 1.387(11)
C21_102 C26_102 1.393(11)
C22_102 C23_102 1.393(13)
C23_102 C24_102 1.394(11)
C23_102 C31_102 1.518(14)
C24_102 C25_102 1.402(11)
C25_102 C26_102 1.379(12)
C27_102 C28_102 1.498(17)
C27_102 C28_102 1.51(2)
C28_102 O25_102 1.437(19)
O25_102 C29_102 1.44(2)
C29_102 C30_102 1.52(2)
C28_102 O25_102 1.41(2)
O25_102 C29_102 1.41(2)
C29_102 C30_102 1.30(9)
C31_102 C45_102 1.531(16)
S33_102 O32_102 1.459(8)
S33_102 O31_102 1.460(8)
S33_102 O33_102 1.466(8)
S33_102 C41_102 1.784(13)
O34_102 C44_102 1.378(11)
O34_102 C47_102 1.432(12)
O35_102 C48_102 1.426(16)
O35_102 C49_102 1.429(19)
O35_102 C49_102 1.43(2)
C41_102 C46_102 1.383(13)
C41_102 C42_102 1.402(13)
C42_102 C43_102 1.411(14)
C43_102 C44_102 1.383(13)
C43_102 C51_102 1.513(16)
C44_102 C45_102 1.400(11)
C45_102 C46_102 1.370(16)
C47_102 C48_102 1.477(18)
C49_102 C50_102 1.482(19)
C49_102 C50_102 1.36(6)
C51_102 C65_102 1.538(15)
S44_102 O42_102 1.21(2)
S44_102 O43_102 1.31(3)
S44_102 O41_102 1.34(2)
S44_102 O42_102 1.34(2)
S44_102 O41_102 1.533(13)
S44_102 O43_102 1.75(3)
S44_102 C61_102 1.779(13)
O44_102 C64_102 1.377(11)
O44_102 C67_102 1.420(13)
O45_102 C68_102 1.387(16)
O45_102 C69_102 1.397(17)
C61_102 C66_102 1.389(13)
C61_102 C62_102 1.391(13)
C62_102 C63_102 1.402(14)
C63_102 C64_102 1.399(12)
C63_102 C71_102 1.498(15)
C64_102 C65_102 1.384(12)
C65_102 C66_102 1.394(13)
C67_102 C68_102 1.450(16)
C69_102 C70_102 1.513(18)
